data_2203463
loop_
_publ_author_name
'Mohamed, E. Mothi'
'Panchanatheswaran, Krishnaswamy'
'Low, John N.'
'Glidewell, Christopher'

_publ_section_title
;
 Octabenzyldichlorodi-\m~2~-hydroxo-di-\m~3~-oxo-tetratin toluene
 disolvate
;
_journal_issue 4
_journal_name_full 'Acta Crystallographica Section E'
_journal_page_first m489
_journal_page_last m491
_journal_paper_doi 10.1107/S160053680400697X
_journal_volume 60
_journal_year 2004
_chemical_formula_iupac '[Sn4 (C7 H7) Cl2 O2 (O H)2], 2C7 H8 '
_chemical_formula_moiety 'C56 H58 Cl2 O4 Sn4, 2C7 H8'
_chemical_formula_sum 'C70 H74 Cl2 O4 Sn4'
_chemical_formula_weight 1525.03
_chemical_name_systematic ?
_space_group_IT_number 14
_symmetry_cell_setting monoclinic
_symmetry_space_group_name_Hall '-P 2yn'
_symmetry_space_group_name_H-M 'P 1 21/n 1'
_atom_sites_solution_hydrogens geom
_atom_sites_solution_primary direct
_atom_sites_solution_secondary difmap
_cell_angle_alpha 90.00
_cell_angle_beta 96.6730(10)
_cell_angle_gamma 90.00
_cell_formula_units_Z 2
_cell_length_a 10.0738(2)
_cell_length_b 15.5680(3)
_cell_length_c 20.3943(3)
_cell_measurement_reflns_used 7235
_cell_measurement_temperature 120(2)
_cell_measurement_theta_max 27.48
_cell_measurement_theta_min 3.29
_cell_volume 3176.75(10)
_computing_cell_refinement 'DENZO-SMN (Otwinowski & Minor, 1997)'
_computing_data_collection 'KappaCCD Server Software (Nonius, 1997)'
_computing_data_reduction DENZO-SMN
_computing_molecular_graphics 'PLATON (Spek, 2003)'
_computing_publication_material 'SHELXL97 and PRPKAPPA (Ferguson, 1999)'
_computing_structure_refinement 'OSCAIL and SHELXL97 (Sheldrick, 1997)'
_computing_structure_solution 'OSCAIL (McArdle, 2003) and SHELXS97 (Sheldrick, 1997)'
_diffrn_ambient_temperature 120(2)
_diffrn_measured_fraction_theta_full 0.995
_diffrn_measured_fraction_theta_max 0.995
_diffrn_measurement_device_type 'Nonius KappaCCD'
_diffrn_measurement_method '\f scans, and \w scans with \k offsets'
_diffrn_radiation_monochromator graphite
_diffrn_radiation_source 'rotating anode'
_diffrn_radiation_type 'Mo K\a'
_diffrn_radiation_wavelength 0.71073
_diffrn_reflns_av_R_equivalents 0.0736
_diffrn_reflns_av_sigmaI/netI 0.0492
_diffrn_reflns_limit_h_max 13
_diffrn_reflns_limit_h_min -13
_diffrn_reflns_limit_k_max 20
_diffrn_reflns_limit_k_min -20
_diffrn_reflns_limit_l_max 26
_diffrn_reflns_limit_l_min -26
_diffrn_reflns_number 38321
_diffrn_reflns_theta_full 27.48
_diffrn_reflns_theta_max 27.48
_diffrn_reflns_theta_min 3.29
_diffrn_standards_decay_% 0
_exptl_absorpt_coefficient_mu 1.686
_exptl_absorpt_correction_T_max 0.850
_exptl_absorpt_correction_T_min 0.552
_exptl_absorpt_correction_type multi-scan
_exptl_absorpt_process_details '(SORTAV; Blessing, 1995, 1997)'
_exptl_crystal_colour colourless
_exptl_crystal_density_diffrn 1.594
_exptl_crystal_density_method 'not measured'
_exptl_crystal_description block
_exptl_crystal_F_000 1520
_exptl_crystal_size_max 0.40
_exptl_crystal_size_mid 0.20
_exptl_crystal_size_min 0.10
_refine_diff_density_max 1.025
_refine_diff_density_min -1.077
_refine_ls_extinction_method none
_refine_ls_goodness_of_fit_ref 1.035
_refine_ls_hydrogen_treatment constr
_refine_ls_matrix_type full
_refine_ls_number_parameters 361
_refine_ls_number_reflns 7235
_refine_ls_number_restraints 0
_refine_ls_restrained_S_all 1.035
_refine_ls_R_factor_all 0.0595
_refine_ls_R_factor_gt 0.0385
_refine_ls_shift/su_max 0.002
_refine_ls_shift/su_mean 0.000
_refine_ls_structure_factor_coef Fsqd
_refine_ls_weighting_details 'w = 1/[\s^2^(Fo^2^)+(0.0369P)^2^+3.0069P] where P = (Fo^2^+2Fc^2^)/3'
_refine_ls_weighting_scheme calc
_refine_ls_wR_factor_gt 0.0806
_refine_ls_wR_factor_ref 0.0876
_reflns_number_gt 5628
_reflns_number_total 7235
_reflns_threshold_expression I>2\s(I)
_cod_data_source_file lh6189.cif
_cod_data_source_block I
_cod_depositor_comments
;
The following automatic conversions were performed:
'_exptl_absorpt_correction_type' value 'Multi-scan' changed to
'multi-scan' according to
'/home/saulius/struct/CIF-dictionaries/cif_core.dic' dictionary named
'cif_core.dic' version 2.4.1 from 2010-06-29.

Automatic conversion script
Id: cif_fix_enum 1527 2010-12-29 10:47:43Z saulius 

The following automatic conversions were performed:

'_exptl_absorpt_correction_type' value 'Multi-scan' changed to
'multi-scan' according to
/home/saulius/struct/CIF-dictionaries/cif_core.dic dictionary named
'cif_core.dic' version 2.4.1 from 2010-06-29.

Automatic conversion script
Id: cif_fix_values 1715 2011-07-08 13:25:40Z adriana 
;
_cod_original_sg_symbol_H-M 'P 21/n'
_cod_database_code 2203463
_cod_database_fobs_code 2203463

loop_
_symmetry_equiv_pos_as_xyz
'x, y, z'
'x+1/2, -y+1/2, z+1/2'
'-x, -y, -z'
'-x-1/2, y-1/2, -z-1/2'

loop_
_atom_site_label
_atom_site_fract_x
_atom_site_fract_y
_atom_site_fract_z
_atom_site_U_iso_or_equiv
_atom_site_adp_type
_atom_site_calc_flag
_atom_site_refinement_flags
_atom_site_occupancy
_atom_site_type_symbol
Sn1 0.47186(2) 0.400543(15) 0.526877(11) 0.02463(8) Uani d . 1 Sn
Sn2 0.38725(2) 0.613123(16) 0.615749(12) 0.02976(8) Uani d . 1 Sn
Cl1 0.31601(10) 0.48300(6) 0.67267(5) 0.0391(2) Uani d . 1 Cl
O1 0.4503(2) 0.53387(15) 0.54706(11) 0.0257(5) Uani d . 1 O
O2 0.5363(2) 0.30670(17) 0.46019(12) 0.0338(6) Uani d . 1 O
C11 0.5656(3) 0.2717(2) 0.63170(16) 0.0280(8) Uani d . 1 C
C12 0.4452(4) 0.2526(2) 0.65557(18) 0.0330(8) Uani d . 1 C
C13 0.4112(4) 0.1698(2) 0.67068(18) 0.0358(9) Uani d . 1 C
C14 0.4984(4) 0.1025(2) 0.66102(19) 0.0359(9) Uani d . 1 C
C15 0.6181(4) 0.1201(2) 0.6384(2) 0.0386(9) Uani d . 1 C
C16 0.6522(4) 0.2042(3) 0.62379(18) 0.0356(9) Uani d . 1 C
C17 0.5992(4) 0.3619(2) 0.61338(18) 0.0338(8) Uani d . 1 C
C21 0.1925(3) 0.4032(2) 0.45308(18) 0.0284(8) Uani d . 1 C
C22 0.1784(4) 0.3588(3) 0.3935(2) 0.0465(11) Uani d . 1 C
C23 0.1146(5) 0.3957(6) 0.3372(3) 0.084(2) Uani d . 1 C
C24 0.0619(6) 0.4748(6) 0.3382(4) 0.111(3) Uani d . 1 C
C25 0.0737(6) 0.5207(4) 0.3969(5) 0.105(3) Uani d . 1 C
C26 0.1393(4) 0.4847(3) 0.4539(3) 0.0618(14) Uani d . 1 C
C27 0.2647(3) 0.3649(3) 0.51373(18) 0.0327(8) Uani d . 1 C
C31 0.5053(3) 0.6673(2) 0.75837(18) 0.0322(8) Uani d . 1 C
C32 0.4554(4) 0.7470(2) 0.77449(19) 0.0350(9) Uani d . 1 C
C33 0.4260(4) 0.7653(3) 0.8375(2) 0.0409(10) Uani d . 1 C
C34 0.4463(4) 0.7043(3) 0.8862(2) 0.0430(10) Uani d . 1 C
C35 0.4933(4) 0.6240(3) 0.8716(2) 0.0415(10) Uani d . 1 C
C36 0.5223(4) 0.6056(3) 0.8078(2) 0.0367(9) Uani d . 1 C
C37 0.5432(4) 0.6508(3) 0.69090(19) 0.0396(9) Uani d . 1 C
C41 0.1906(3) 0.7620(2) 0.60061(19) 0.0336(9) Uani d . 1 C
C42 0.1958(4) 0.8100(3) 0.5442(2) 0.0479(11) Uani d . 1 C
C43 0.2033(5) 0.8968(3) 0.5428(3) 0.0645(14) Uani d . 1 C
C44 0.2060(5) 0.9399(4) 0.5986(3) 0.0645(14) Uani d . 1 C
C45 0.1993(5) 0.9013(4) 0.6576(3) 0.0660(17) Uani d . 1 C
C46 0.1896(4) 0.8070(4) 0.6590(2) 0.0608(14) Uani d . 1 C
C47 0.1893(4) 0.6669(3) 0.5971(3) 0.0643(15) Uani d . 1 C
C51 0.7260(5) 0.8822(3) 0.6469(2) 0.0468(11) Uani d . 1 C
C52 0.5969(5) 0.8867(3) 0.6167(3) 0.0600(15) Uani d . 1 C
C53 0.5732(6) 0.8918(3) 0.5481(4) 0.078(2) Uani d . 1 C
C54 0.6756(9) 0.8928(3) 0.5118(3) 0.084(2) Uani d . 1 C
C55 0.8000(7) 0.8893(3) 0.5407(3) 0.0664(15) Uani d . 1 C
C56 0.8286(5) 0.8841(3) 0.6077(3) 0.0544(12) Uani d . 1 C
C57 0.7563(9) 0.8762(5) 0.7207(3) 0.122(3) Uani d . 1 C
H2 0.5182 0.2541 0.4618 0.041 Uiso d R 1 H
H12 0.3847 0.2979 0.6616 0.040 Uiso calc R 1 H
H13 0.3290 0.1586 0.6876 0.043 Uiso calc R 1 H
H14 0.4748 0.0450 0.6701 0.043 Uiso calc R 1 H
H15 0.6786 0.0746 0.6325 0.046 Uiso calc R 1 H
H16 0.7359 0.2154 0.6082 0.043 Uiso calc R 1 H
H17A 0.6938 0.3650 0.6048 0.041 Uiso calc R 1 H
H17B 0.5869 0.4013 0.6503 0.041 Uiso calc R 1 H
H22 0.2132 0.3023 0.3917 0.056 Uiso calc R 1 H
H23 0.1079 0.3647 0.2968 0.101 Uiso calc R 1 H
H24 0.0168 0.4991 0.2991 0.133 Uiso calc R 1 H
H25 0.0369 0.5768 0.3981 0.127 Uiso calc R 1 H
H26 0.1476 0.5165 0.4939 0.074 Uiso calc R 1 H
H27A 0.2575 0.3015 0.5111 0.039 Uiso calc R 1 H
H27B 0.2220 0.3840 0.5526 0.039 Uiso calc R 1 H
H32 0.4413 0.7899 0.7413 0.042 Uiso calc R 1 H
H33 0.3917 0.8202 0.8471 0.049 Uiso calc R 1 H
H34 0.4280 0.7172 0.9297 0.052 Uiso calc R 1 H
H35 0.5060 0.5813 0.9050 0.050 Uiso calc R 1 H
H36 0.5540 0.5501 0.7980 0.044 Uiso calc R 1 H
H37A 0.6124 0.6053 0.6945 0.048 Uiso calc R 1 H
H37B 0.5851 0.7037 0.6758 0.048 Uiso calc R 1 H
H42 0.1938 0.7801 0.5035 0.057 Uiso calc R 1 H
H43 0.2067 0.9262 0.5022 0.077 Uiso calc R 1 H
H44 0.2130 1.0007 0.5973 0.077 Uiso calc R 1 H
H45 0.2009 0.9341 0.6970 0.079 Uiso calc R 1 H
H46 0.1827 0.7776 0.6992 0.073 Uiso calc R 1 H
H47A 0.1484 0.6488 0.5528 0.077 Uiso calc R 1 H
H47B 0.1334 0.6441 0.6300 0.077 Uiso calc R 1 H
H52 0.5241 0.8863 0.6424 0.072 Uiso calc R 1 H
H53 0.4841 0.8945 0.5270 0.094 Uiso calc R 1 H
H54 0.6589 0.8961 0.4651 0.101 Uiso calc R 1 H
H55 0.8714 0.8904 0.5141 0.080 Uiso calc R 1 H
H56 0.9189 0.8817 0.6272 0.065 Uiso calc R 1 H
H57A 0.8468 0.8535 0.7320 0.183 Uiso calc PR 0.50 H
H57B 0.6917 0.8377 0.7381 0.183 Uiso calc PR 0.50 H
H57C 0.7502 0.9334 0.7402 0.183 Uiso calc PR 0.50 H
H57D 0.6790 0.8963 0.7415 0.183 Uiso calc PR 0.50 H
H57E 0.8341 0.9120 0.7354 0.183 Uiso calc PR 0.50 H
H57F 0.7756 0.8164 0.7334 0.183 Uiso calc PR 0.50 H

loop_
_atom_site_aniso_label
_atom_site_aniso_U_11
_atom_site_aniso_U_22
_atom_site_aniso_U_33
_atom_site_aniso_U_12
_atom_site_aniso_U_13
_atom_site_aniso_U_23
Sn1 0.02328(13) 0.02541(13) 0.02479(13) 0.00154(9) 0.00109(9) 0.00599(10)
Sn2 0.02910(14) 0.02791(15) 0.03366(15) 0.00235(10) 0.00955(11) 0.00097(10)
Cl1 0.0486(6) 0.0358(5) 0.0352(5) -0.0013(4) 0.0148(4) 0.0039(4)
O1 0.0289(13) 0.0233(13) 0.0253(12) 0.0027(9) 0.0044(10) 0.0051(10)
O2 0.0361(14) 0.0292(14) 0.0371(14) 0.0033(11) 0.0081(12) 0.0004(11)
C11 0.0285(19) 0.033(2) 0.0205(17) 0.0049(15) -0.0045(14) 0.0040(15)
C12 0.033(2) 0.033(2) 0.033(2) 0.0057(16) 0.0023(16) 0.0053(16)
C13 0.034(2) 0.040(2) 0.033(2) -0.0006(17) 0.0016(16) 0.0058(17)
C14 0.044(2) 0.027(2) 0.034(2) -0.0016(17) -0.0068(17) 0.0031(16)
C15 0.041(2) 0.032(2) 0.042(2) 0.0094(17) -0.0018(18) 0.0014(17)
C16 0.031(2) 0.042(2) 0.033(2) 0.0062(17) -0.0005(16) 0.0078(17)
C17 0.032(2) 0.037(2) 0.0306(19) 0.0026(16) -0.0055(16) 0.0099(17)
C21 0.0207(17) 0.031(2) 0.0326(19) -0.0069(14) -0.0015(14) 0.0056(15)
C22 0.024(2) 0.078(3) 0.038(2) 0.000(2) 0.0022(17) -0.008(2)
C23 0.029(3) 0.190(8) 0.033(3) -0.013(4) 0.000(2) 0.014(4)
C24 0.037(3) 0.183(9) 0.102(5) -0.041(4) -0.033(3) 0.101(6)
C25 0.052(3) 0.059(4) 0.189(8) -0.015(3) -0.058(4) 0.062(5)
C26 0.042(3) 0.035(3) 0.100(4) 0.001(2) -0.028(3) -0.003(2)
C27 0.0278(19) 0.039(2) 0.032(2) -0.0045(16) 0.0036(16) 0.0058(17)
C31 0.0242(18) 0.039(2) 0.034(2) -0.0081(16) 0.0074(15) -0.0056(17)
C32 0.031(2) 0.035(2) 0.040(2) -0.0055(16) 0.0082(17) 0.0010(17)
C33 0.031(2) 0.040(2) 0.053(3) -0.0071(17) 0.0098(18) -0.011(2)
C34 0.038(2) 0.059(3) 0.033(2) -0.014(2) 0.0116(18) -0.010(2)
C35 0.039(2) 0.047(3) 0.038(2) -0.0115(19) 0.0019(18) 0.0078(19)
C36 0.031(2) 0.036(2) 0.043(2) -0.0024(16) 0.0039(17) -0.0016(18)
C37 0.032(2) 0.047(3) 0.040(2) -0.0056(18) 0.0085(17) -0.0023(19)
C41 0.0215(18) 0.038(2) 0.041(2) 0.0083(15) 0.0025(16) -0.0013(18)
C42 0.047(3) 0.048(3) 0.049(3) 0.013(2) 0.006(2) 0.002(2)
C43 0.060(3) 0.055(3) 0.080(4) 0.014(2) 0.014(3) 0.014(3)
C44 0.050(3) 0.055(3) 0.086(4) 0.002(2) 0.000(3) -0.003(3)
C45 0.042(3) 0.085(4) 0.068(4) 0.019(2) -0.008(2) -0.053(3)
C46 0.044(3) 0.100(4) 0.037(2) 0.034(3) 0.001(2) -0.005(3)
C47 0.028(2) 0.035(3) 0.132(5) 0.0054(18) 0.018(3) 0.011(3)
C51 0.069(3) 0.034(2) 0.036(2) -0.016(2) 0.000(2) -0.0021(18)
C52 0.048(3) 0.027(2) 0.112(5) -0.0037(19) 0.040(3) -0.009(3)
C53 0.063(4) 0.039(3) 0.119(6) -0.013(2) -0.050(4) 0.024(3)
C54 0.148(7) 0.054(4) 0.044(3) -0.039(4) -0.021(4) 0.007(2)
C55 0.093(4) 0.051(3) 0.062(4) 0.003(3) 0.037(3) -0.002(3)
C56 0.037(2) 0.050(3) 0.075(4) 0.001(2) 0.001(2) 0.017(2)
C57 0.213(9) 0.109(6) 0.041(3) -0.086(6) -0.003(4) 0.007(3)

loop_
_atom_type_symbol
_atom_type_description
_atom_type_scat_dispersion_real
_atom_type_scat_dispersion_imag
_atom_type_scat_source
C C 0.0033 0.0016 'International Tables Vol C Tables 4.2.6.8 and 6.1.1.4'
H H 0.0000 0.0000 'International Tables Vol C Tables 4.2.6.8 and 6.1.1.4'
Cl Cl 0.1484 0.1585 'International Tables Vol C Tables 4.2.6.8 and 6.1.1.4'
O O 0.0106 0.0060 'International Tables Vol C Tables 4.2.6.8 and 6.1.1.4'
Sn Sn -0.6537 1.4246 'International Tables Vol C Tables 4.2.6.8 and 6.1.1.4'

loop_
_geom_angle_atom_site_label_1
_geom_angle_atom_site_label_2
_geom_angle_atom_site_label_3
_geom_angle_site_symmetry_1
_geom_angle_site_symmetry_3
_geom_angle
_geom_angle_publ_flag
O1 Sn1 O2 . . 146.07(9) y
O1 Sn1 O1 . 3_666 73.34(10) y
O1 Sn1 C17 . . 100.30(12) y
O1 Sn1 C27 . . 99.02(12) y
O2 Sn1 C17 . . 97.73(13) y
O2 Sn1 C27 . . 96.07(13) y
O2 Sn1 O1 . 3_666 72.76(10) y
O1 Sn1 C17 3_666 . 120.11(12) y
O1 Sn1 C27 3_666 . 119.09(11) y
C17 Sn1 C27 . . 120.70(14) y
Sn1 O1 Sn2 . . 140.75(11) y
Sn1 O1 Sn1 3_666 . 106.66(10) y
Cl1 Sn2 O2 . 3_666 159.64(7) y
Cl1 Sn2 O1 . . 87.55(7) y
Cl1 Sn2 C37 . . 96.70(12) y
Cl1 Sn2 C47 . . 95.02(13) y
O2 Sn2 O1 3_666 . 72.21(10) y
O2 Sn2 C37 3_666 . 93.47(13) y
O2 Sn2 C47 3_666 . 92.76(15) y
O1 Sn2 C37 . . 113.48(13) y
O1 Sn2 C47 . . 118.24(18) y
C37 Sn2 C47 . . 127.27(19) y
Sn1 O1 Sn2 3_666 . 112.52(11) y
Sn1 O2 Sn2 . 3_666 102.50(11) y
Sn1 O2 H2 . . 123.7 no
Sn2 O2 H2 3_666 . 132.7 no
C11 C17 Sn1 . . 109.7(2) no
C11 C17 H17A . . 109.7 no
Sn1 C17 H17A . . 109.7 no
C11 C17 H17B . . 109.7 no
Sn1 C17 H17B . . 109.7 no
H17A C17 H17B . . 108.2 no
C16 C11 C12 . . 117.7(3) no
C16 C11 C17 . . 121.1(3) no
C12 C11 C17 . . 121.2(3) no
C13 C12 C11 . . 121.9(3) no
C13 C12 H12 . . 119.1 no
C11 C12 H12 . . 119.1 no
C12 C13 C14 . . 119.6(4) no
C12 C13 H13 . . 120.2 no
C14 C13 H13 . . 120.2 no
C15 C14 C13 . . 119.4(4) no
C15 C14 H14 . . 120.3 no
C13 C14 H14 . . 120.3 no
C14 C15 C16 . . 120.6(4) no
C14 C15 H15 . . 119.7 no
C16 C15 H15 . . 119.7 no
C11 C16 C15 . . 120.8(4) no
C11 C16 H16 . . 119.6 no
C15 C16 H16 . . 119.6 no
C21 C27 Sn1 . . 112.0(2) no
C21 C27 H27A . . 109.2 no
Sn1 C27 H27A . . 109.2 no
C21 C27 H27B . . 109.2 no
Sn1 C27 H27B . . 109.2 no
H27A C27 H27B . . 107.9 no
C26 C21 C22 . . 117.9(4) no
C26 C21 C27 . . 120.9(4) no
C22 C21 C27 . . 121.2(4) no
C23 C22 C21 . . 120.8(5) no
C23 C22 H22 . . 119.6 no
C21 C22 H22 . . 119.6 no
C24 C23 C22 . . 121.1(6) no
C24 C23 H23 . . 119.4 no
C22 C23 H23 . . 119.4 no
C23 C24 C25 . . 119.5(5) no
C23 C24 H24 . . 120.3 no
C25 C24 H24 . . 120.3 no
C26 C25 C24 . . 120.0(6) no
C26 C25 H25 . . 120.0 no
C24 C25 H25 . . 120.0 no
C21 C26 C25 . . 120.7(6) no
C21 C26 H26 . . 119.7 no
C25 C26 H26 . . 119.7 no
C31 C37 Sn2 . . 117.5(2) no
C31 C37 H37A . . 107.9 no
Sn2 C37 H37A . . 107.9 no
C31 C37 H37B . . 107.9 no
Sn2 C37 H37B . . 107.9 no
H37A C37 H37B . . 107.2 no
C36 C31 C32 . . 117.6(3) no
C36 C31 C37 . . 121.8(4) no
C32 C31 C37 . . 120.6(4) no
C33 C32 C31 . . 121.7(4) no
C33 C32 H32 . . 119.1 no
C31 C32 H32 . . 119.1 no
C34 C33 C32 . . 119.9(4) no
C34 C33 H33 . . 120.0 no
C32 C33 H33 . . 120.0 no
C33 C34 C35 . . 119.8(4) no
C33 C34 H34 . . 120.1 no
C35 C34 H34 . . 120.1 no
C34 C35 C36 . . 120.0(4) no
C34 C35 H35 . . 120.0 no
C36 C35 H35 . . 120.0 no
C31 C36 C35 . . 120.9(4) no
C31 C36 H36 . . 119.5 no
C35 C36 H36 . . 119.5 no
C41 C47 Sn2 . . 112.1(3) no
C41 C47 H47A . . 109.2 no
Sn2 C47 H47A . . 109.2 no
C41 C47 H47B . . 109.2 no
Sn2 C47 H47B . . 109.2 no
H47A C47 H47B . . 107.9 no
C42 C41 C46 . . 116.7(4) no
C42 C41 C47 . . 120.2(4) no
C46 C41 C47 . . 123.1(4) no
C43 C42 C41 . . 124.5(5) no
C43 C42 H42 . . 117.8 no
C41 C42 H42 . . 117.8 no
C44 C43 C42 . . 119.1(5) no
C44 C43 H43 . . 120.5 no
C42 C43 H43 . . 120.5 no
C43 C44 C45 . . 122.9(5) no
C43 C44 H44 . . 118.6 no
C45 C44 H44 . . 118.6 no
C44 C45 C46 . . 118.0(4) no
C44 C45 H45 . . 121.0 no
C46 C45 H45 . . 121.0 no
C41 C46 C45 . . 118.8(5) no
C41 C46 H46 . . 120.6 no
C45 C46 H46 . . 120.6 no
C52 C51 C56 . . 118.1(4) no
C52 C51 C57 . . 121.6(6) no
C56 C51 C57 . . 120.2(5) no
C51 C52 C53 . . 119.7(5) no
C51 C52 H52 . . 120.1 no
C53 C52 H52 . . 120.1 no
C54 C53 C52 . . 120.2(5) no
C54 C53 H53 . . 119.9 no
C52 C53 H53 . . 119.9 no
C55 C54 C53 . . 120.3(5) no
C55 C54 H54 . . 119.8 no
C53 C54 H54 . . 119.8 no
C54 C55 C56 . . 121.8(5) no
C54 C55 H55 . . 119.1 no
C56 C55 H55 . . 119.1 no
C55 C56 C51 . . 119.8(5) no
C55 C56 H56 . . 120.1 no
C51 C56 H56 . . 120.1 no
C51 C57 H57A . . 109.5 no
C51 C57 H57B . . 109.5 no
H57A C57 H57B . . 109.5 no
C51 C57 H57C . . 109.5 no
H57A C57 H57C . . 109.5 no
H57B C57 H57C . . 109.5 no
C51 C57 H57D . . 109.5 no
H57A C57 H57D . . 141.1 no
H57B C57 H57D . . 56.3 no
H57C C57 H57D . . 56.3 no
C51 C57 H57E . . 109.5 no
H57A C57 H57E . . 56.3 no
H57B C57 H57E . . 141.1 no
H57C C57 H57E . . 56.3 no
H57D C57 H57E . . 109.5 no
C51 C57 H57F . . 109.5 no
H57A C57 H57F . . 56.3 no
H57B C57 H57F . . 56.3 no
H57C C57 H57F . . 141.1 no
H57D C57 H57F . . 109.5 no
H57E C57 H57F . . 109.5 no

loop_
_geom_bond_atom_site_label_1
_geom_bond_atom_site_label_2
_geom_bond_site_symmetry_2
_geom_bond_distance
_geom_bond_publ_flag
Sn1 O1 . 2.132(2) y
Sn1 O2 . 2.147(2) y
Sn1 C17 . 2.143(3) y
Sn1 C27 . 2.146(3) y
Sn1 O1 3_666 2.051(2) y
Sn2 O1 . 2.024(2) y
Sn2 Cl1 . 2.4819(10) y
Sn2 C37 . 2.145(4) y
Sn2 C47 . 2.156(4) y
Sn2 O2 3_666 2.197(3) y
O2 H2 . 0.84 no
C17 C11 . 1.502(5) no
C17 H17A . 0.99 no
C17 H17B . 0.99 no
C11 C16 . 1.387(5) no
C11 C12 . 1.391(5) no
C12 C13 . 1.378(5) no
C12 H12 . 0.95 no
C13 C14 . 1.395(5) no
C13 H13 . 0.95 no
C14 C15 . 1.369(6) no
C14 H14 . 0.95 no
C15 C16 . 1.394(5) no
C15 H15 . 0.95 no
C16 H16 . 0.95 no
C27 C21 . 1.486(5) no
C27 H27A . 0.99 no
C27 H27B . 0.99 no
C21 C26 . 1.377(5) no
C21 C22 . 1.391(5) no
C22 C23 . 1.376(7) no
C22 H22 . 0.95 no
C23 C24 . 1.341(10) no
C23 H23 . 0.95 no
C24 C25 . 1.387(11) no
C24 H24 . 0.95 no
C25 C26 . 1.387(8) no
C25 H25 . 0.95 no
C26 H26 . 0.95 no
C37 C31 . 1.492(5) no
C37 H37A . 0.99 no
C37 H37B . 0.99 no
C31 C36 . 1.388(5) no
C31 C32 . 1.392(5) no
C32 C33 . 1.382(6) no
C32 H32 . 0.95 no
C33 C34 . 1.372(6) no
C33 H33 . 0.95 no
C34 C35 . 1.381(6) no
C34 H34 . 0.95 no
C35 C36 . 1.396(6) no
C35 H35 . 0.95 no
C36 H36 . 0.95 no
C47 C41 . 1.482(6) no
C47 H47A . 0.99 no
C47 H47B . 0.99 no
C41 C42 . 1.377(6) no
C41 C46 . 1.382(6) no
C42 C43 . 1.354(6) no
C42 H42 . 0.95 no
C43 C44 . 1.318(7) no
C43 H43 . 0.95 no
C44 C45 . 1.354(8) no
C44 H44 . 0.95 no
C45 C46 . 1.472(8) no
C45 H45 . 0.95 no
C46 H46 . 0.95 no
C51 C52 . 1.374(7) no
C51 C56 . 1.380(7) no
C51 C57 . 1.503(7) no
C52 C53 . 1.394(9) no
C52 H52 . 0.95 no
C53 C54 . 1.338(10) no
C53 H53 . 0.95 no
C54 C55 . 1.322(9) no
C54 H54 . 0.95 no
C55 C56 . 1.366(7) no
C55 H55 . 0.95 no
C56 H56 . 0.95 no
C57 H57A . 0.98 no
C57 H57B . 0.98 no
C57 H57C . 0.98 no
C57 H57D . 0.98 no
C57 H57E . 0.98 no
C57 H57F . 0.98 no

loop_
_geom_torsion_atom_site_label_1
_geom_torsion_atom_site_label_2
_geom_torsion_atom_site_label_3
_geom_torsion_atom_site_label_4
_geom_torsion_site_symmetry_1
_geom_torsion_site_symmetry_4
_geom_torsion
_geom_torsion_publ_flag
C37 Sn2 O1 Sn1 . 3_666 -84.97(16) no
C47 Sn2 O1 Sn1 . 3_666 84.40(17) no
O2 Sn2 O1 Sn1 3_666 3_666 1.01(10) no
Cl1 Sn2 O1 Sn1 . 3_666 178.79(10) no
C37 Sn2 O1 Sn1 . . 91.3(2) no
C47 Sn2 O1 Sn1 . . -99.3(2) no
O2 Sn2 O1 Sn1 3_666 . 177.3(2) no
Cl1 Sn2 O1 Sn1 . . -4.95(17) no
O1 Sn1 O1 Sn2 3_666 . -176.4(2) no
C17 Sn1 O1 Sn2 . . -57.9(2) no
C27 Sn1 O1 Sn2 . . 65.8(2) no
O2 Sn1 O1 Sn2 . . -178.86(14) no
C17 Sn1 O1 Sn1 . 3_666 118.54(13) no
C27 Sn1 O1 Sn1 . 3_666 -117.80(12) no
O2 Sn1 O1 Sn1 . 3_666 -2.5(2) no
O1 Sn1 O2 Sn2 3_666 3_666 -0.90(8) no
O1 Sn1 O2 Sn2 . 3_666 1.6(2) no
C17 Sn1 O2 Sn2 . 3_666 -120.10(13) no
C27 Sn1 O2 Sn2 . 3_666 117.72(12) no
O1 Sn1 C17 C11 3_666 . -137.0(2) no
O1 Sn1 C17 C11 . . 146.4(2) no
C27 Sn1 C17 C11 . . 39.3(3) no
O2 Sn1 C17 C11 . . -62.5(3) y
Sn1 C17 C11 C16 . . 109.4(3) no
Sn1 C17 C11 C12 . . -69.0(4) y
C16 C11 C12 C13 . . -0.4(5) no
C17 C11 C12 C13 . . 178.0(3) no
C11 C12 C13 C14 . . -1.0(6) no
C12 C13 C14 C15 . . 1.8(6) no
C13 C14 C15 C16 . . -1.2(6) no
C12 C11 C16 C15 . . 1.0(5) no
C17 C11 C16 C15 . . -177.4(3) no
C14 C15 C16 C11 . . -0.2(6) no
O1 Sn1 C27 C21 3_666 . -7.7(3) no
O1 Sn1 C27 C21 . . 68.2(3) no
C17 Sn1 C27 C21 . . 175.9(2) no
O2 Sn1 C27 C21 . . -81.4(3) y
Sn1 C27 C21 C26 . . -85.8(4) no
Sn1 C27 C21 C22 . . 93.1(4) y
C26 C21 C22 C23 . . 0.8(6) no
C27 C21 C22 C23 . . -178.2(4) no
C21 C22 C23 C24 . . -1.4(7) no
C22 C23 C24 C25 . . 1.1(9) no
C23 C24 C25 C26 . . -0.2(9) no
C22 C21 C26 C25 . . 0.1(7) no
C27 C21 C26 C25 . . 179.0(4) no
C24 C25 C26 C21 . . -0.4(9) no
O1 Sn2 C37 C31 . . -148.5(3) y
C47 Sn2 C37 C31 . . 43.3(4) no
O2 Sn2 C37 C31 3_666 . 139.4(3) no
Cl1 Sn2 C37 C31 . . -58.3(3) no
Sn2 C37 C31 C36 . . 98.0(4) no
Sn2 C37 C31 C32 . . -84.2(4) y
C36 C31 C32 C33 . . 1.2(5) no
C37 C31 C32 C33 . . -176.7(3) no
C31 C32 C33 C34 . . 0.2(6) no
C32 C33 C34 C35 . . -1.4(6) no
C33 C34 C35 C36 . . 1.1(6) no
C32 C31 C36 C35 . . -1.6(5) no
C37 C31 C36 C35 . . 176.3(3) no
C34 C35 C36 C31 . . 0.4(6) no
O1 Sn2 C47 C41 . . -124.5(3) y
C37 Sn2 C47 C41 . . 43.2(5) no
O2 Sn2 C47 C41 3_666 . -53.3(4) no
Cl1 Sn2 C47 C41 . . 145.6(4) no
Sn2 C47 C41 C42 . . 93.2(4) y
Sn2 C47 C41 C46 . . -85.5(4) no
C46 C41 C42 C43 . . 1.8(6) no
C47 C41 C42 C43 . . -176.9(4) no
C41 C42 C43 C44 . . -0.1(8) no
C42 C43 C44 C45 . . -1.1(8) no
C43 C44 C45 C46 . . 0.4(8) no
C42 C41 C46 C45 . . -2.4(6) no
C47 C41 C46 C45 . . 176.3(4) no
C44 C45 C46 C41 . . 1.4(6) no
C56 C51 C52 C53 . . 0.9(6) no
C57 C51 C52 C53 . . -179.7(5) no
C51 C52 C53 C54 . . -0.4(7) no
C52 C53 C54 C55 . . -0.2(8) no
C53 C54 C55 C56 . . 0.4(8) no
C54 C55 C56 C51 . . 0.1(8) no
C52 C51 C56 C55 . . -0.7(7) no
C57 C51 C56 C55 . . 179.8(5) no
